data_4075804
loop_
_publ_author_name
'You, Fei'
'Friedman, Lee A.'
'Bassett, Kimberley C.'
'Lin, Yunqing'
'Sabat, Michal'
'Harman, W. Dean'

_publ_section_title
;
 Rhenium(I) \h2-Coordinated Furan Complexes:&#x00A0; Converting Furan into
 a 1,3-Carbon Dipole
;
_journal_issue 12
_journal_name_full Organometallics
_journal_page_first 2903
_journal_paper_doi 10.1021/om050075h
_journal_volume 24
_journal_year 2005
_chemical_formula_sum 'C25 H30 B N8 O4 Re'
_chemical_formula_weight 703.58
_chemical_name_systematic
; 
 ? 
;
_space_group_IT_number 14
_symmetry_cell_setting monoclinic
_symmetry_space_group_name_Hall '-P 2yn'
_symmetry_space_group_name_H-M 'P 1 21/n 1'
_atom_sites_solution_hydrogens mixed
_atom_sites_solution_primary direct
_atom_sites_solution_secondary difmap
_audit_creation_method SHELXL-97
_cell_angle_alpha 90.00
_cell_angle_beta 92.675(3)
_cell_angle_gamma 90.00
_cell_formula_units_Z 4
_cell_length_a 12.6354(16)
_cell_length_b 14.4617(18)
_cell_length_c 15.3457(19)
_cell_measurement_reflns_used 7167
_cell_measurement_temperature 153(2)
_cell_measurement_theta_max 32.292
_cell_measurement_theta_min 2.480
_cell_volume 2801.1(6)
_computing_cell_refinement 'Bruker SMART'
_computing_data_collection 'Bruker SMART'
_computing_data_reduction 'Bruker SHELXTL'
_computing_molecular_graphics 'Bruker SHELXTL'
_computing_publication_material 'Bruker SHELXTL'
_computing_structure_refinement 'SHELXL-97 (Sheldrick, 1997)'
_computing_structure_solution 'SHELXS-97 (Sheldrick, 1990)'
_diffrn_ambient_temperature 293(2)
_diffrn_measured_fraction_theta_full 0.998
_diffrn_measured_fraction_theta_max 0.998
_diffrn_measurement_device_type 'CCD area detector'
_diffrn_measurement_method 'phi and omega scans'
_diffrn_radiation_monochromator graphite
_diffrn_radiation_source 'fine-focus sealed tube'
_diffrn_radiation_type MoK\a
_diffrn_radiation_wavelength 0.71073
_diffrn_reflns_av_R_equivalents 0.0419
_diffrn_reflns_av_sigmaI/netI 0.0572
_diffrn_reflns_limit_h_max 19
_diffrn_reflns_limit_h_min -19
_diffrn_reflns_limit_k_max 21
_diffrn_reflns_limit_k_min -21
_diffrn_reflns_limit_l_max 22
_diffrn_reflns_limit_l_min -23
_diffrn_reflns_number 38056
_diffrn_reflns_theta_full 32.52
_diffrn_reflns_theta_max 32.52
_diffrn_reflns_theta_min 1.94
_exptl_absorpt_coefficient_mu 4.384
_exptl_absorpt_correction_T_max 0.801927
_exptl_absorpt_correction_T_min 0.584652
_exptl_absorpt_correction_type empirical
_exptl_absorpt_process_details 'Bruker SADABS'
_exptl_crystal_colour orange
_exptl_crystal_density_diffrn 1.668
_exptl_crystal_density_meas ?
_exptl_crystal_density_method 'not measured'
_exptl_crystal_description plate
_exptl_crystal_F_000 1392
_exptl_crystal_size_max 0.26
_exptl_crystal_size_mid 0.24
_exptl_crystal_size_min 0.09
_refine_diff_density_max 2.844
_refine_diff_density_min -0.807
_refine_diff_density_rms 0.132
_refine_ls_extinction_coef none
_refine_ls_extinction_method none
_refine_ls_goodness_of_fit_ref 0.919
_refine_ls_hydrogen_treatment mixed
_refine_ls_matrix_type full
_refine_ls_number_parameters 364
_refine_ls_number_reflns 10125
_refine_ls_number_restraints 0
_refine_ls_restrained_S_all 0.919
_refine_ls_R_factor_all 0.0648
_refine_ls_R_factor_gt 0.0408
_refine_ls_shift/su_max 0.004
_refine_ls_shift/su_mean 0.001
_refine_ls_structure_factor_coef Fsqd
_refine_ls_weighting_details 'calc w=1/[\s^2^(Fo^2^)+(0.0371P)^2^+0.0000P] where P=(Fo^2^+2Fc^2^)/3'
_refine_ls_weighting_scheme calc
_refine_ls_wR_factor_gt 0.0804
_refine_ls_wR_factor_ref 0.0853
_reflns_number_gt 7049
_reflns_number_total 10125
_reflns_threshold_expression >2sigma(I)
_cod_data_source_file om050075hsi20050202_022351.cif
_cod_data_source_block c25h30bn8o4re
_cod_depositor_comments
;
The following automatic conversions were performed:

'_symmetry_cell_setting' value 'Monoclinic' changed to 'monoclinic'
according to /home/saulius/struct/CIF-dictionaries/cif_core.dic
dictionary named 'cif_core.dic' version 2.4.1 from 2010-06-29.

Automatic conversion script
Id: cif_fix_values 1715 2011-07-08 13:25:40Z adriana 

The following automatic conversions were performed:

'_exptl_crystal_density_meas' value 'not measured' was changed to '?'
- the value is perceived as not measured.

Automatic conversion script
Id: cif_fix_values 3008 2015-01-20 13:52:24Z robertas 
;
_cod_original_sg_symbol_H-M P2(1)/n
_cod_database_code 4075804

loop_
_symmetry_equiv_pos_as_xyz
'x, y, z'
'-x+1/2, y+1/2, -z+1/2'
'-x, -y, -z'
'x-1/2, -y-1/2, z-1/2'

loop_
_atom_site_label
_atom_site_type_symbol
_atom_site_fract_x
_atom_site_fract_y
_atom_site_fract_z
_atom_site_U_iso_or_equiv
_atom_site_adp_type
_atom_site_occupancy
_atom_site_symmetry_multiplicity
_atom_site_calc_flag
_atom_site_refinement_flags
Re Re 0.693722(11) 0.242266(8) 0.547219(9) 0.03117(5) Uani 1 1 d .
O1 O 0.4594(2) 0.23414(19) 0.4749(2) 0.0558(8) Uani 1 1 d .
O2 O 0.5567(3) 0.4877(3) 0.6574(3) 0.0893(12) Uani 1 1 d .
H2 H 0.6167 0.4760 0.6424 0.134 Uiso 1 1 calc R
O3 O 0.2707(3) 0.3408(3) 0.4506(4) 0.130(2) Uani 1 1 d .
O4 O 0.5674(2) 0.1464(2) 0.68225(19) 0.0512(7) Uani 1 1 d .
N1 N 0.8399(3) 0.1722(2) 0.5875(2) 0.0398(7) Uani 1 1 d .
N2 N 0.9072(3) 0.1415(2) 0.5272(2) 0.0415(7) Uani 1 1 d .
N3 N 0.7982(3) 0.3046(2) 0.4495(2) 0.0433(8) Uani 1 1 d .
N4 N 0.8598(3) 0.2473(2) 0.4033(2) 0.0450(8) Uani 1 1 d .
N5 N 0.6844(2) 0.1224(2) 0.4658(2) 0.0377(7) Uani 1 1 d .
N6 N 0.7668(3) 0.0948(2) 0.4185(2) 0.0431(8) Uani 1 1 d .
N7 N 0.7540(3) 0.3407(2) 0.6449(2) 0.0413(8) Uani 1 1 d .
N8 N 0.7888(3) 0.4016(2) 0.7741(2) 0.0555(10) Uani 1 1 d .
C2 C 0.4147(3) 0.2838(3) 0.5453(3) 0.0511(11) Uani 1 1 d .
H2A H 0.4239 0.2468 0.5986 0.061 Uiso 1 1 calc R
C3 C 0.4804(3) 0.3733(3) 0.5568(3) 0.0435(9) Uani 1 1 d .
H3 H 0.4433 0.4225 0.5237 0.052 Uiso 1 1 calc R
C4 C 0.5795(3) 0.3509(3) 0.5114(3) 0.0382(9) Uani 1 1 d .
C5 C 0.5588(3) 0.2721(3) 0.4569(3) 0.0441(9) Uani 1 1 d .
C6 C 0.5721(4) 0.2673(3) 0.3597(3) 0.0628(13) Uani 1 1 d .
H6A H 0.5174 0.3030 0.3301 0.094 Uiso 1 1 calc R
H6B H 0.5670 0.2041 0.3408 0.094 Uiso 1 1 calc R
H6C H 0.6401 0.2917 0.3465 0.094 Uiso 1 1 calc R
C7 C 0.4923(4) 0.4040(3) 0.6519(3) 0.0583(12) Uani 1 1 d .
H7 H 0.5281 0.3551 0.6862 0.070 Uiso 1 1 calc R
C8 C 0.3899(6) 0.4248(5) 0.6899(4) 0.123(3) Uani 1 1 d .
H8A H 0.3630 0.4824 0.6670 0.185 Uiso 1 1 calc R
H8B H 0.3997 0.4293 0.7522 0.185 Uiso 1 1 calc R
H8C H 0.3404 0.3763 0.6753 0.185 Uiso 1 1 calc R
C9 C 0.2996(4) 0.2970(4) 0.5253(5) 0.0782(17) Uani 1 1 d .
C10 C 0.2178(6) 0.2754(5) 0.5701(7) 0.134(3) Uani 1 1 d .
H10 H 0.2185 0.2446 0.6233 0.161 Uiso 1 1 calc R
C11 C 0.1268(6) 0.3085(6) 0.5207(9) 0.193(6) Uani 1 1 d .
H11 H 0.0565 0.3029 0.5356 0.232 Uiso 1 1 calc R
C12 C 0.1599(6) 0.3472(5) 0.4526(9) 0.187(6) Uani 1 1 d .
H12 H 0.1166 0.3758 0.4100 0.224 Uiso 1 1 calc R
C13 C 0.9935(4) 0.1045(3) 0.5680(3) 0.0587(12) Uani 1 1 d .
H13 H 1.0507 0.0784 0.5409 0.070 Uiso 1 1 calc R
C14 C 0.9832(4) 0.1118(4) 0.6558(3) 0.0779(17) Uani 1 1 d .
H14 H 1.0313 0.0924 0.6998 0.093 Uiso 1 1 calc R
C15 C 0.8870(4) 0.1536(3) 0.6658(3) 0.0580(12) Uani 1 1 d .
H15 H 0.8585 0.1671 0.7191 0.070 Uiso 1 1 calc R
C16 C 0.9062(4) 0.2947(3) 0.3402(3) 0.0566(12) Uani 1 1 d .
H16 H 0.9511 0.2705 0.2997 0.068 Uiso 1 1 calc R
C17 C 0.8750(4) 0.3858(4) 0.3464(3) 0.0663(14) Uani 1 1 d .
H17 H 0.8945 0.4349 0.3115 0.080 Uiso 1 1 calc R
C18 C 0.8097(4) 0.3886(3) 0.4143(3) 0.0527(11) Uani 1 1 d .
H18 H 0.7772 0.4419 0.4338 0.063 Uiso 1 1 calc R
C19 C 0.7397(4) 0.0164(3) 0.3763(3) 0.0558(12) Uani 1 1 d .
H19 H 0.7830 -0.0168 0.3402 0.067 Uiso 1 1 calc R
C20 C 0.6392(4) -0.0067(3) 0.3948(3) 0.0596(12) Uani 1 1 d .
H20 H 0.6001 -0.0571 0.3738 0.072 Uiso 1 1 calc R
C21 C 0.6076(3) 0.0608(3) 0.4514(3) 0.0437(9) Uani 1 1 d .
H21 H 0.5417 0.0629 0.4761 0.052 Uiso 1 1 calc R
C22 C 0.7334(3) 0.3387(3) 0.7277(2) 0.0432(9) Uani 1 1 d .
H22 H 0.6856 0.2980 0.7514 0.052 Uiso 1 1 calc R
C23 C 0.8489(5) 0.4456(4) 0.7179(4) 0.0830(18) Uani 1 1 d .
H23 H 0.8959 0.4936 0.7312 0.100 Uiso 1 1 calc R
C24 C 0.8293(4) 0.4082(3) 0.6386(3) 0.0686(14) Uani 1 1 d .
H24 H 0.8615 0.4253 0.5877 0.082 Uiso 1 1 calc R
C25 C 0.7825(5) 0.4198(4) 0.8675(3) 0.0836(18) Uani 1 1 d .
H25A H 0.8277 0.3775 0.8999 0.125 Uiso 1 1 calc R
H25B H 0.7107 0.4119 0.8841 0.125 Uiso 1 1 calc R
H25C H 0.8049 0.4821 0.8799 0.125 Uiso 1 1 calc R
C26 C 0.6147(3) 0.1856(2) 0.6285(2) 0.0343(8) Uani 1 1 d .
B B 0.8734(4) 0.1449(3) 0.4301(3) 0.0440(11) Uani 1 1 d .
H1B H 0.938(2) 0.108(2) 0.394(2) 0.027(9) Uiso 1 1 d .
H4 H 0.616(3) 0.399(2) 0.496(2) 0.031(10) Uiso 1 1 d .

loop_
_atom_site_aniso_label
_atom_site_aniso_U_11
_atom_site_aniso_U_22
_atom_site_aniso_U_33
_atom_site_aniso_U_23
_atom_site_aniso_U_13
_atom_site_aniso_U_12
Re 0.03653(8) 0.03019(8) 0.02663(7) 0.00091(6) -0.00023(5) 0.00007(6)
O1 0.0467(18) 0.0536(17) 0.066(2) -0.0065(15) -0.0104(15) -0.0009(14)
O2 0.099(3) 0.085(3) 0.084(3) -0.015(2) 0.008(3) 0.015(2)
O3 0.067(3) 0.108(4) 0.211(6) 0.055(4) -0.048(3) -0.006(2)
O4 0.0535(19) 0.0533(17) 0.0476(17) 0.0118(14) 0.0120(14) -0.0035(14)
N1 0.0452(19) 0.0394(16) 0.0345(18) -0.0051(13) -0.0018(15) 0.0057(14)
N2 0.0403(19) 0.0442(17) 0.0397(19) -0.0033(14) 0.0004(15) 0.0066(14)
N3 0.047(2) 0.0443(18) 0.0388(19) 0.0084(15) 0.0063(16) 0.0001(15)
N4 0.0445(19) 0.057(2) 0.0341(17) -0.0008(15) 0.0049(14) -0.0029(16)
N5 0.0397(18) 0.0386(16) 0.0344(17) -0.0010(13) -0.0025(14) -0.0004(14)
N6 0.044(2) 0.0471(18) 0.0374(18) -0.0095(14) -0.0006(16) 0.0021(15)
N7 0.046(2) 0.0367(16) 0.0411(19) -0.0035(14) -0.0011(15) -0.0023(14)
N8 0.069(3) 0.051(2) 0.045(2) -0.0123(17) -0.0120(19) 0.0024(19)
C2 0.043(2) 0.048(2) 0.062(3) 0.011(2) 0.001(2) 0.0046(19)
C3 0.047(2) 0.0374(19) 0.045(2) 0.0062(17) -0.0010(19) 0.0087(17)
C4 0.041(2) 0.0353(19) 0.038(2) 0.0075(16) 0.0040(17) 0.0024(16)
C5 0.046(2) 0.046(2) 0.039(2) -0.0006(17) -0.0054(18) 0.0037(18)
C6 0.083(4) 0.069(3) 0.035(2) 0.000(2) -0.012(2) 0.014(3)
C7 0.053(3) 0.050(3) 0.072(3) -0.015(2) 0.000(2) 0.015(2)
C8 0.152(7) 0.148(7) 0.073(5) -0.031(4) 0.047(5) -0.020(5)
C9 0.050(3) 0.054(3) 0.131(5) 0.017(3) 0.000(3) 0.002(2)
C10 0.062(4) 0.103(5) 0.242(11) 0.042(6) 0.039(6) 0.004(4)
C11 0.058(5) 0.099(7) 0.42(2) 0.061(9) 0.032(8) -0.001(5)
C12 0.073(6) 0.081(5) 0.396(18) 0.042(8) -0.103(8) -0.008(4)
C13 0.047(3) 0.058(3) 0.070(3) -0.011(2) -0.011(2) 0.018(2)
C14 0.080(4) 0.093(4) 0.057(3) -0.014(3) -0.031(3) 0.044(3)
C15 0.070(3) 0.063(3) 0.040(2) -0.005(2) -0.011(2) 0.021(2)
C16 0.060(3) 0.071(3) 0.040(3) -0.002(2) 0.016(2) -0.010(2)
C17 0.064(3) 0.075(3) 0.060(3) 0.025(3) 0.009(3) -0.013(3)
C18 0.054(3) 0.053(3) 0.051(3) 0.013(2) 0.005(2) -0.005(2)
C19 0.066(3) 0.052(2) 0.049(3) -0.021(2) 0.004(2) 0.000(2)
C20 0.071(3) 0.047(2) 0.060(3) -0.020(2) -0.005(3) -0.009(2)
C21 0.045(2) 0.042(2) 0.043(2) -0.0008(17) 0.0004(19) -0.0056(17)
C22 0.051(3) 0.043(2) 0.035(2) -0.0040(16) -0.0060(18) 0.0021(18)
C23 0.101(5) 0.073(3) 0.075(4) -0.025(3) -0.005(3) -0.042(3)
C24 0.082(4) 0.068(3) 0.056(3) -0.013(2) 0.008(3) -0.031(3)
C25 0.119(5) 0.077(4) 0.052(3) -0.025(3) -0.022(3) 0.009(3)
C26 0.043(2) 0.0322(17) 0.0277(19) -0.0007(14) -0.0012(16) 0.0041(15)
B 0.041(3) 0.054(3) 0.037(3) -0.005(2) 0.006(2) 0.003(2)

loop_
_atom_type_symbol
_atom_type_description
_atom_type_scat_dispersion_real
_atom_type_scat_dispersion_imag
_atom_type_scat_source
C C 0.0033 0.0016 'International Tables Vol C Tables 4.2.6.8 and 6.1.1.4'
H H 0.0000 0.0000 'International Tables Vol C Tables 4.2.6.8 and 6.1.1.4'
B B 0.0013 0.0007 'International Tables Vol C Tables 4.2.6.8 and 6.1.1.4'
N N 0.0061 0.0033 'International Tables Vol C Tables 4.2.6.8 and 6.1.1.4'
O O 0.0106 0.0060 'International Tables Vol C Tables 4.2.6.8 and 6.1.1.4'
Re Re -1.0185 7.2310 'International Tables Vol C Tables 4.2.6.8 and 6.1.1.4'

loop_
_geom_angle_atom_site_label_1
_geom_angle_atom_site_label_2
_geom_angle_atom_site_label_3
_geom_angle
C26 Re N5 91.07(13)
C26 Re N1 94.63(14)
N5 Re N1 79.08(11)
C26 Re N7 90.46(14)
N5 Re N7 160.10(12)
N1 Re N7 81.02(11)
C26 Re C4 96.80(15)
N5 Re C4 114.73(13)
N1 Re C4 161.80(13)
N7 Re C4 84.77(13)
C26 Re C5 94.96(16)
N5 Re C5 76.67(13)
N1 Re C5 154.03(13)
N7 Re C5 122.95(13)
C4 Re C5 38.18(14)
C26 Re N3 176.34(13)
N5 Re N3 87.30(12)
N1 Re N3 81.85(12)
N7 Re N3 89.96(12)
C4 Re N3 86.85(13)
C5 Re N3 87.85(14)
C5 O1 C2 109.8(3)
C9 O3 C12 104.1(7)
C15 N1 N2 106.1(3)
C15 N1 Re 133.1(3)
N2 N1 Re 120.6(2)
C13 N2 N1 109.5(3)
C13 N2 B 130.5(4)
N1 N2 B 119.7(3)
C18 N3 N4 105.5(3)
C18 N3 Re 135.7(3)
N4 N3 Re 118.3(2)
C16 N4 N3 110.1(3)
C16 N4 B 129.4(4)
N3 N4 B 120.4(3)
C21 N5 N6 106.7(3)
C21 N5 Re 131.4(3)
N6 N5 Re 121.9(2)
C19 N6 N5 108.8(3)
C19 N6 B 131.1(4)
N5 N6 B 119.5(3)
C22 N7 C24 104.8(3)
C22 N7 Re 125.0(3)
C24 N7 Re 129.7(3)
C22 N8 C23 106.3(4)
C22 N8 C25 126.5(4)
C23 N8 C25 127.2(4)
O1 C2 C9 109.0(4)
O1 C2 C3 106.1(3)
C9 C2 C3 115.7(4)
C4 C3 C7 117.4(3)
C4 C3 C2 102.8(3)
C7 C3 C2 112.5(4)
C5 C4 C3 108.1(3)
C5 C4 Re 71.0(2)
C3 C4 Re 126.6(3)
O1 C5 C4 109.6(4)
O1 C5 C6 108.4(4)
C4 C5 C6 126.0(4)
O1 C5 Re 118.3(3)
C4 C5 Re 70.8(2)
C6 C5 Re 119.9(3)
O2 C7 C8 107.8(4)
O2 C7 C3 109.0(4)
C8 C7 C3 112.9(4)
C10 C9 O3 111.8(6)
C10 C9 C2 130.8(7)
O3 C9 C2 117.4(5)
C9 C10 C11 106.2(9)
C12 C11 C10 107.1(8)
C11 C12 O3 110.8(8)
N2 C13 C14 108.5(4)
C13 C14 C15 105.7(4)
N1 C15 C14 110.2(4)
N4 C16 C17 107.6(4)
C18 C17 C16 105.5(4)
N3 C18 C17 111.3(4)
N6 C19 C20 109.1(4)
C19 C20 C21 105.0(4)
N5 C21 C20 110.4(4)
N7 C22 N8 112.3(4)
N8 C23 C24 107.8(4)
C23 C24 N7 108.8(4)
O4 C26 Re 177.0(3)
N2 B N6 107.5(3)
N2 B N4 108.2(3)
N6 B N4 109.6(4)

loop_
_geom_bond_atom_site_label_1
_geom_bond_atom_site_label_2
_geom_bond_distance
Re C26 1.829(4)
Re N5 2.137(3)
Re N1 2.171(3)
Re N7 2.179(3)
Re C4 2.185(4)
Re C5 2.189(4)
Re N3 2.234(3)
O1 C5 1.410(5)
O1 C2 1.435(5)
O2 C7 1.458(6)
O3 C9 1.346(7)
O3 C12 1.405(9)
O4 C26 1.184(4)
N1 C15 1.343(5)
N1 N2 1.360(4)
N2 C13 1.342(5)
N2 B 1.532(5)
N3 C18 1.339(5)
N3 N4 1.360(4)
N4 C16 1.343(5)
N4 B 1.544(6)
N5 C21 1.329(5)
N5 N6 1.356(4)
N6 C19 1.342(5)
N6 B 1.533(6)
N7 C22 1.309(5)
N7 C24 1.369(5)
N8 C22 1.334(5)
N8 C23 1.337(6)
N8 C25 1.464(5)
C2 C9 1.484(6)
C2 C3 1.544(6)
C3 C4 1.497(5)
C3 C7 1.526(6)
C4 C5 1.431(5)
C5 C6 1.510(6)
C7 C8 1.475(7)
C9 C10 1.305(8)
C10 C11 1.429(12)
C11 C12 1.273(15)
C13 C14 1.365(6)
C14 C15 1.372(6)
C16 C17 1.379(7)
C17 C18 1.359(6)
C19 C20 1.356(6)
C20 C21 1.378(5)
C23 C24 1.345(6)
